data_2015369
loop_
_publ_author_name
'Thanikasalam, Kanagasabapathy'
'Jeyaraman, Ramasubbu'
'Panchanatheswaran, Krishnaswamy '
'Low, John N.'
'Glidewell, Christopher'

_publ_section_title
;Sheets built from C---H&#x00B7;&#x00B7;&#x00B7;O and
 C---H&#x00B7;&#x00B7;&#x00B7;\p(arene) hydrogen bonds in
 (2<i>RS</i>,6<i>SR</i>)-<i>N</i>-diphenylacetyl-2,6-diphenylpiperidin-4-one
 and
 (2<i>RS</i>,3<i>SR</i>,5<i>RS</i>,6<i>SR</i>)-3,5-dimethyl-<i>N</i>-phenylacetyl-2,6-diphenylpiperidin-4-one
;
_journal_coeditor_code GG3009
_journal_issue 6
_journal_name_full 'Acta Crystallographica Section C'
_journal_page_first o324
_journal_page_last o327
_journal_paper_doi 10.1107/S0108270106013874
_journal_volume 62
_journal_year 2006
_chemical_formula_iupac 'C27 H27 N O2'
_chemical_formula_moiety 'C27 H27 N O2'
_chemical_formula_sum 'C27 H27 N O2'
_chemical_formula_weight 397.50
_chemical_name_systematic
;
(2RS,3SR,5RS,6SR)-3,5-dimethyl-N-phenylacetyl-2,6-diphenyl-4-piperidinone
;
_space_group_IT_number 2
_symmetry_cell_setting triclinic
_symmetry_space_group_name_Hall '-P 1'
_symmetry_space_group_name_H-M 'P -1'
_atom_sites_solution_hydrogens geom
_atom_sites_solution_primary direct
_atom_sites_solution_secondary difmap
_cell_angle_alpha 77.920(2)
_cell_angle_beta 84.699(3)
_cell_angle_gamma 85.731(2)
_cell_formula_units_Z 4
_cell_length_a 9.9503(4)
_cell_length_b 11.8623(6)
_cell_length_c 18.5654(8)
_cell_measurement_reflns_used 9468
_cell_measurement_temperature 120(2)
_cell_measurement_theta_max 27.48
_cell_measurement_theta_min 2.91
_cell_volume 2130.23(17)
_computing_cell_refinement 'DENZO (Otwinowski & Minor, 1997) and COLLECT'
_computing_data_collection 'COLLECT (Nonius, 1999)'
_computing_data_reduction 'DENZO and COLLECT'
_computing_molecular_graphics 'PLATON (Spek, 2003)'
_computing_publication_material 'SHELXL97 and PRPKAPPA (Ferguson, 1999)'
_computing_structure_refinement 'OSCAIL and SHELXL97 (Sheldrick, 1997)'
_computing_structure_solution 'OSCAIL (McArdle, 2003) and SHELXS97 (Sheldrick, 1997)'
_diffrn_ambient_temperature 120(2)
_diffrn_detector_area_resol_mean 9.091
_diffrn_measured_fraction_theta_full 0.993
_diffrn_measured_fraction_theta_max 0.973
_diffrn_measurement_device_type 'Nonius KappaCCD area-detector'
_diffrn_measurement_method '\f and \w'
_diffrn_radiation_monochromator graphite
_diffrn_radiation_source 'Bruker-Nonius FR591 rotating anode'
_diffrn_radiation_type 'Mo K\a'
_diffrn_radiation_wavelength 0.71073
_diffrn_reflns_av_R_equivalents 0.0936
_diffrn_reflns_av_sigmaI/netI 0.0975
_diffrn_reflns_limit_h_max 13
_diffrn_reflns_limit_h_min -12
_diffrn_reflns_limit_k_max 15
_diffrn_reflns_limit_k_min -15
_diffrn_reflns_limit_l_max 24
_diffrn_reflns_limit_l_min -24
_diffrn_reflns_number 39607
_diffrn_reflns_theta_full 25.50
_diffrn_reflns_theta_max 27.83
_diffrn_reflns_theta_min 2.93
_diffrn_standards_decay_% 0
_exptl_absorpt_coefficient_mu 0.077
_exptl_absorpt_correction_T_max 0.998
_exptl_absorpt_correction_T_min 0.971
_exptl_absorpt_correction_type multi-scan
_exptl_absorpt_process_details '(SADABS; Sheldrick, 2003)'
_exptl_crystal_colour colourless
_exptl_crystal_density_diffrn 1.239
_exptl_crystal_density_method 'not measured'
_exptl_crystal_description plate
_exptl_crystal_F_000 848
_exptl_crystal_size_max 0.24
_exptl_crystal_size_mid 0.14
_exptl_crystal_size_min 0.03
_refine_diff_density_max 0.365
_refine_diff_density_min -0.333
_refine_ls_extinction_method none
_refine_ls_goodness_of_fit_ref 1.032
_refine_ls_hydrogen_treatment constr
_refine_ls_matrix_type full
_refine_ls_number_parameters 546
_refine_ls_number_reflns 9842
_refine_ls_number_restraints 0
_refine_ls_restrained_S_all 1.032
_refine_ls_R_factor_all 0.1399
_refine_ls_R_factor_gt 0.0879
_refine_ls_shift/su_max 0.000
_refine_ls_shift/su_mean 0.000
_refine_ls_structure_factor_coef Fsqd
_refine_ls_weighting_details 'w = 1/[\s^2^(Fo^2^)+(0.1421P)^2^+1.0691P] where P=(Fo^2^+2Fc^2^)/3'
_refine_ls_weighting_scheme calc
_refine_ls_wR_factor_gt 0.2276
_refine_ls_wR_factor_ref 0.2616
_reflns_number_gt 6200
_reflns_number_total 9842
_reflns_threshold_expression I>2\s(I)
_cod_data_source_file gg3009.cif
_cod_data_source_block II
_cod_database_code 2015369
_cod_database_fobs_code 2015369

loop_
_symmetry_equiv_pos_as_xyz
'x, y, z'
'-x, -y, -z'

loop_
_atom_site_type_symbol
_atom_site_label
_atom_site_fract_x
_atom_site_fract_y
_atom_site_fract_z
_atom_site_U_iso_or_equiv
_atom_site_adp_type
_atom_site_calc_flag
_atom_site_refinement_flags
_atom_site_occupancy
N N11 0.0383(3) 0.6564(2) 0.21673(15) 0.0216(6) Uani d . 1
C C17 -0.0010(3) 0.5740(3) 0.27651(19) 0.0247(7) Uani d . 1
O O17 -0.0961(2) 0.5141(2) 0.27565(13) 0.0310(6) Uani d . 1
C C18 0.0707(4) 0.5619(3) 0.3468(2) 0.0316(8) Uani d . 1
C C131 0.0722(4) 0.4409(3) 0.39322(18) 0.0266(7) Uani d . 1
C C132 0.1804(4) 0.3633(3) 0.3826(2) 0.0327(8) Uani d . 1
C C133 0.1864(4) 0.2521(3) 0.4248(2) 0.0377(9) Uani d . 1
C C134 0.0859(4) 0.2179(3) 0.4788(2) 0.0338(8) Uani d . 1
C C135 -0.0213(4) 0.2933(3) 0.49087(19) 0.0287(8) Uani d . 1
C C136 -0.0298(4) 0.4043(3) 0.44745(19) 0.0281(7) Uani d . 1
C C12 -0.0238(3) 0.6604(3) 0.14664(17) 0.0223(7) Uani d . 1
C C111 -0.1163(3) 0.7689(3) 0.12561(19) 0.0253(7) Uani d . 1
C C112 -0.0966(4) 0.8486(3) 0.0594(2) 0.0329(8) Uani d . 1
C C113 -0.1822(4) 0.9477(3) 0.0451(3) 0.0430(10) Uani d . 1
C C114 -0.2863(4) 0.9689(4) 0.0942(3) 0.0450(10) Uani d . 1
C C115 -0.3096(4) 0.8886(4) 0.1597(3) 0.0412(10) Uani d . 1
C C116 -0.2245(4) 0.7892(3) 0.1752(2) 0.0322(8) Uani d . 1
C C13 0.0861(3) 0.6368(3) 0.08789(19) 0.0255(7) Uani d . 1
C C137 0.1553(4) 0.5159(3) 0.1103(2) 0.0309(8) Uani d . 1
C C14 0.1939(3) 0.7234(3) 0.0760(2) 0.0277(8) Uani d . 1
O O14 0.2698(3) 0.7391(2) 0.02026(15) 0.0416(7) Uani d . 1
C C15 0.2041(3) 0.7897(3) 0.13706(18) 0.0236(7) Uani d . 1
C C157 0.3464(3) 0.8313(3) 0.1347(2) 0.0306(8) Uani d . 1
C C16 0.1594(3) 0.7227(3) 0.21610(18) 0.0218(7) Uani d . 1
C C121 0.1372(3) 0.8071(3) 0.26792(18) 0.0236(7) Uani d . 1
C C122 0.0189(4) 0.8753(3) 0.2719(2) 0.0283(8) Uani d . 1
C C123 0.0000(4) 0.9533(3) 0.31841(19) 0.0318(8) Uani d . 1
C C124 0.1025(4) 0.9657(3) 0.3614(2) 0.0340(9) Uani d . 1
C C125 0.2220(4) 0.8994(3) 0.3579(2) 0.0327(8) Uani d . 1
C C126 0.2397(4) 0.8196(3) 0.31175(19) 0.0289(8) Uani d . 1
N N21 0.5709(3) 0.3974(2) 0.22787(15) 0.0224(6) Uani d . 1
C C27 0.5165(3) 0.4656(3) 0.27579(18) 0.0238(7) Uani d . 1
O O27 0.4144(2) 0.5292(2) 0.26297(13) 0.0304(6) Uani d . 1
C C28 0.5839(3) 0.4561(3) 0.34736(19) 0.0267(7) Uani d . 1
C C231 0.5518(3) 0.5581(3) 0.38355(18) 0.0249(7) Uani d . 1
C C232 0.4303(3) 0.5712(3) 0.42567(19) 0.0275(7) Uani d . 1
C C233 0.4084(4) 0.6618(3) 0.4624(2) 0.0313(8) Uani d . 1
C C234 0.5060(4) 0.7410(3) 0.4584(2) 0.0334(8) Uani d . 1
C C235 0.6265(4) 0.7287(3) 0.4163(2) 0.0370(9) Uani d . 1
C C236 0.6485(4) 0.6384(3) 0.3792(2) 0.0303(8) Uani d . 1
C C22 0.5109(3) 0.4110(3) 0.15647(17) 0.0223(7) Uani d . 1
C C211 0.4319(3) 0.3080(3) 0.15173(19) 0.0239(7) Uani d . 1
C C212 0.4514(4) 0.2465(3) 0.0953(2) 0.0311(8) Uani d . 1
C C213 0.3680(4) 0.1589(4) 0.0936(3) 0.0447(10) Uani d . 1
C C214 0.2652(4) 0.1296(3) 0.1471(3) 0.0429(10) Uani d . 1
C C215 0.2452(4) 0.1884(3) 0.2049(2) 0.0370(9) Uani d . 1
C C216 0.3279(3) 0.2770(3) 0.2066(2) 0.0297(8) Uani d . 1
C C23 0.6174(3) 0.4547(3) 0.09328(19) 0.0266(7) Uani d . 1
C C237 0.6266(4) 0.5851(3) 0.0827(2) 0.0382(9) Uani d . 1
C C24 0.7543(3) 0.3930(3) 0.10719(19) 0.0262(7) Uani d . 1
O O24 0.8571(2) 0.4322(2) 0.07512(14) 0.0353(6) Uani d . 1
C C25 0.7537(3) 0.2856(3) 0.16780(19) 0.0260(7) Uani d . 1
C C257 0.8936(4) 0.2250(4) 0.1746(2) 0.0365(9) Uani d . 1
C C26 0.6993(3) 0.3247(3) 0.24021(18) 0.0232(7) Uani d . 1
C C221 0.6852(3) 0.2225(3) 0.30519(19) 0.0235(7) Uani d . 1
C C222 0.5906(4) 0.1405(3) 0.3089(2) 0.0329(8) Uani d . 1
C C223 0.5799(4) 0.0493(3) 0.3688(2) 0.0362(9) Uani d . 1
C C224 0.6634(4) 0.0377(3) 0.4261(2) 0.0330(8) Uani d . 1
C C225 0.7599(4) 0.1172(3) 0.42185(19) 0.0289(8) Uani d . 1
C C226 0.7713(3) 0.2093(3) 0.36168(19) 0.0254(7) Uani d . 1
H H18C 0.1650 0.5844 0.3334 0.038 Uiso calc R 1
H H18B 0.0253 0.6159 0.3766 0.038 Uiso calc R 1
H H132 0.2513 0.3869 0.3458 0.039 Uiso calc R 1
H H133 0.2601 0.1997 0.4162 0.045 Uiso calc R 1
H H134 0.0904 0.1418 0.5079 0.041 Uiso calc R 1
H H135 -0.0899 0.2696 0.5290 0.034 Uiso calc R 1
H H136 -0.1058 0.4552 0.4550 0.034 Uiso calc R 1
H H12 -0.0834 0.5938 0.1562 0.027 Uiso calc R 1
H H112 -0.0250 0.8355 0.0241 0.039 Uiso calc R 1
H H113 -0.1675 1.0019 -0.0001 0.052 Uiso calc R 1
H H114 -0.3424 1.0378 0.0839 0.054 Uiso calc R 1
H H115 -0.3834 0.9015 0.1939 0.049 Uiso calc R 1
H H116 -0.2406 0.7347 0.2200 0.039 Uiso calc R 1
H H13 0.0441 0.6419 0.0403 0.031 Uiso calc R 1
H H13A 0.1972 0.5103 0.1568 0.046 Uiso calc R 1
H H13B 0.2249 0.5028 0.0716 0.046 Uiso calc R 1
H H13C 0.0879 0.4577 0.1170 0.046 Uiso calc R 1
H H15 0.1417 0.8602 0.1265 0.028 Uiso calc R 1
H H15A 0.4097 0.7648 0.1492 0.046 Uiso calc R 1
H H15B 0.3472 0.8840 0.1689 0.046 Uiso calc R 1
H H15C 0.3737 0.8718 0.0844 0.046 Uiso calc R 1
H H16 0.2353 0.6663 0.2335 0.026 Uiso calc R 1
H H122 -0.0513 0.8684 0.2419 0.034 Uiso calc R 1
H H123 -0.0828 0.9982 0.3209 0.038 Uiso calc R 1
H H124 0.0905 1.0196 0.3931 0.041 Uiso calc R 1
H H125 0.2926 0.9081 0.3871 0.039 Uiso calc R 1
H H126 0.3218 0.7735 0.3102 0.035 Uiso calc R 1
H H28A 0.5550 0.3856 0.3825 0.032 Uiso calc R 1
H H28B 0.6830 0.4473 0.3368 0.032 Uiso calc R 1
H H232 0.3624 0.5177 0.4291 0.033 Uiso calc R 1
H H233 0.3252 0.6699 0.4909 0.038 Uiso calc R 1
H H234 0.4905 0.8027 0.4841 0.040 Uiso calc R 1
H H235 0.6943 0.7823 0.4129 0.044 Uiso calc R 1
H H236 0.7313 0.6312 0.3502 0.036 Uiso calc R 1
H H22 0.4414 0.4766 0.1558 0.027 Uiso calc R 1
H H212 0.5224 0.2647 0.0576 0.037 Uiso calc R 1
H H213 0.3823 0.1181 0.0543 0.054 Uiso calc R 1
H H214 0.2083 0.0698 0.1448 0.051 Uiso calc R 1
H H215 0.1754 0.1682 0.2430 0.044 Uiso calc R 1
H H216 0.3134 0.3173 0.2461 0.036 Uiso calc R 1
H H23 0.5882 0.4378 0.0467 0.032 Uiso calc R 1
H H23C 0.6503 0.6040 0.1288 0.057 Uiso calc R 1
H H23B 0.5393 0.6240 0.0695 0.057 Uiso calc R 1
H H23A 0.6963 0.6112 0.0431 0.057 Uiso calc R 1
H H25 0.6903 0.2311 0.1566 0.031 Uiso calc R 1
H H25A 0.9309 0.2121 0.1261 0.055 Uiso calc R 1
H H25B 0.8869 0.1507 0.2094 0.055 Uiso calc R 1
H H25C 0.9530 0.2733 0.1928 0.055 Uiso calc R 1
H H26 0.7674 0.3748 0.2519 0.028 Uiso calc R 1
H H222 0.5329 0.1473 0.2701 0.039 Uiso calc R 1
H H223 0.5146 -0.0060 0.3707 0.043 Uiso calc R 1
H H224 0.6544 -0.0241 0.4677 0.040 Uiso calc R 1
H H225 0.8190 0.1091 0.4602 0.035 Uiso calc R 1
H H226 0.8381 0.2634 0.3592 0.030 Uiso calc R 1

loop_
_atom_site_aniso_label
_atom_site_aniso_U_11
_atom_site_aniso_U_22
_atom_site_aniso_U_33
_atom_site_aniso_U_12
_atom_site_aniso_U_13
_atom_site_aniso_U_23
N11 0.0219(13) 0.0208(14) 0.0227(14) -0.0035(10) -0.0040(11) -0.0041(11)
C17 0.0233(16) 0.0233(17) 0.0274(18) -0.0032(13) -0.0005(13) -0.0048(14)
O17 0.0315(13) 0.0319(14) 0.0300(13) -0.0126(11) -0.0017(10) -0.0039(11)
C18 0.041(2) 0.0255(18) 0.0285(19) -0.0113(15) -0.0043(16) -0.0011(15)
C131 0.0359(19) 0.0255(18) 0.0202(16) -0.0086(14) -0.0049(14) -0.0051(14)
C132 0.034(2) 0.032(2) 0.032(2) -0.0073(15) 0.0022(16) -0.0080(16)
C133 0.041(2) 0.030(2) 0.041(2) 0.0001(16) -0.0014(18) -0.0079(17)
C134 0.042(2) 0.0230(18) 0.037(2) -0.0059(15) -0.0099(17) -0.0027(16)
C135 0.0333(19) 0.0307(19) 0.0222(17) -0.0127(15) -0.0003(14) -0.0022(14)
C136 0.0300(18) 0.0284(18) 0.0266(18) -0.0061(14) 0.0002(14) -0.0069(15)
C12 0.0228(16) 0.0237(17) 0.0205(16) -0.0017(13) -0.0034(13) -0.0042(13)
C111 0.0212(16) 0.0288(18) 0.0281(18) -0.0024(13) -0.0097(13) -0.0071(14)
C112 0.0305(19) 0.031(2) 0.036(2) 0.0008(15) -0.0074(16) -0.0037(16)
C113 0.047(2) 0.030(2) 0.050(2) 0.0004(17) -0.016(2) 0.0015(18)
C114 0.039(2) 0.034(2) 0.065(3) 0.0079(17) -0.021(2) -0.013(2)
C115 0.0225(18) 0.052(3) 0.055(3) 0.0061(17) -0.0085(17) -0.025(2)
C116 0.0271(18) 0.037(2) 0.036(2) 0.0018(15) -0.0082(15) -0.0139(16)
C13 0.0280(17) 0.0250(17) 0.0239(17) -0.0014(13) -0.0040(14) -0.0053(14)
C137 0.0262(18) 0.0291(19) 0.037(2) -0.0018(14) -0.0029(15) -0.0059(16)
C14 0.0276(18) 0.0233(18) 0.0296(19) 0.0014(13) 0.0017(15) -0.0024(14)
O14 0.0441(16) 0.0460(17) 0.0371(15) -0.0155(13) 0.0144(13) -0.0170(13)
C15 0.0233(16) 0.0198(16) 0.0266(17) -0.0020(12) -0.0013(13) -0.0022(13)
C157 0.0261(18) 0.0301(19) 0.036(2) -0.0076(14) 0.0017(15) -0.0066(16)
C16 0.0203(15) 0.0196(16) 0.0257(17) -0.0021(12) -0.0031(13) -0.0039(13)
C121 0.0270(17) 0.0180(16) 0.0247(17) -0.0055(13) -0.0036(13) -0.0001(13)
C122 0.0272(18) 0.0273(18) 0.0313(19) 0.0012(14) -0.0065(14) -0.0072(15)
C123 0.042(2) 0.0242(18) 0.0274(19) 0.0049(15) -0.0018(16) -0.0033(15)
C124 0.053(2) 0.0259(19) 0.0234(18) -0.0089(16) 0.0023(16) -0.0054(15)
C125 0.039(2) 0.034(2) 0.0269(19) -0.0134(16) -0.0054(15) -0.0063(15)
C126 0.0323(19) 0.0254(18) 0.0282(18) -0.0063(14) -0.0059(15) -0.0005(14)
N21 0.0207(14) 0.0234(14) 0.0231(14) 0.0017(11) -0.0043(11) -0.0050(11)
C27 0.0239(17) 0.0196(16) 0.0270(18) -0.0011(13) -0.0020(13) -0.0027(13)
O27 0.0278(13) 0.0316(13) 0.0308(13) 0.0089(10) -0.0048(10) -0.0070(11)
C28 0.0289(18) 0.0224(17) 0.0290(18) 0.0020(13) -0.0038(14) -0.0066(14)
C231 0.0306(18) 0.0237(17) 0.0200(16) 0.0042(13) -0.0081(13) -0.0031(13)
C232 0.0274(17) 0.0262(18) 0.0289(18) 0.0022(14) -0.0076(14) -0.0043(15)
C233 0.0316(19) 0.035(2) 0.0260(18) 0.0074(15) -0.0048(15) -0.0040(15)
C234 0.042(2) 0.032(2) 0.0280(19) 0.0048(16) -0.0040(16) -0.0127(16)
C235 0.045(2) 0.027(2) 0.042(2) -0.0063(16) -0.0028(18) -0.0134(17)
C236 0.0339(19) 0.0268(19) 0.0298(19) -0.0009(14) 0.0018(15) -0.0068(15)
C22 0.0228(16) 0.0214(16) 0.0213(16) 0.0015(12) -0.0044(13) -0.0011(13)
C211 0.0203(16) 0.0239(17) 0.0272(17) 0.0005(12) -0.0057(13) -0.0035(14)
C212 0.0271(18) 0.035(2) 0.033(2) -0.0018(15) -0.0031(15) -0.0100(16)
C213 0.038(2) 0.042(2) 0.063(3) -0.0036(18) -0.007(2) -0.029(2)
C214 0.031(2) 0.027(2) 0.073(3) -0.0049(16) -0.012(2) -0.012(2)
C215 0.0205(17) 0.034(2) 0.050(2) -0.0027(15) -0.0053(16) 0.0074(18)
C216 0.0232(17) 0.036(2) 0.0283(19) -0.0007(14) -0.0013(14) -0.0032(15)
C23 0.0265(17) 0.0261(18) 0.0268(18) -0.0048(13) -0.0036(14) -0.0027(14)
C237 0.040(2) 0.0259(19) 0.045(2) -0.0047(16) 0.0042(18) -0.0003(17)
C24 0.0251(17) 0.0292(18) 0.0264(18) -0.0046(14) -0.0012(14) -0.0098(14)
O24 0.0243(13) 0.0516(17) 0.0292(13) -0.0087(11) 0.0000(10) -0.0048(12)
C25 0.0239(17) 0.0285(18) 0.0271(18) -0.0003(13) -0.0028(14) -0.0090(14)
C257 0.0294(19) 0.040(2) 0.036(2) 0.0114(16) 0.0002(16) -0.0065(17)
C26 0.0169(15) 0.0242(17) 0.0292(18) 0.0006(12) -0.0031(13) -0.0070(14)
C221 0.0232(16) 0.0200(16) 0.0275(17) 0.0014(12) -0.0038(13) -0.0052(13)
C222 0.0268(18) 0.0279(19) 0.043(2) -0.0017(14) -0.0111(16) -0.0013(16)
C223 0.0261(18) 0.0272(19) 0.052(2) -0.0066(14) -0.0077(17) 0.0042(17)
C224 0.038(2) 0.0246(18) 0.032(2) 0.0054(15) -0.0007(16) 0.0011(15)
C225 0.038(2) 0.0227(17) 0.0263(18) 0.0044(14) -0.0079(15) -0.0058(14)
C226 0.0288(17) 0.0202(17) 0.0283(18) 0.0002(13) -0.0050(14) -0.0073(14)

loop_
_atom_type_symbol
_atom_type_description
_atom_type_scat_dispersion_real
_atom_type_scat_dispersion_imag
_atom_type_scat_source
C C 0.0033 0.0016 'International Tables Vol C Tables 4.2.6.8 and 6.1.1.4'
H H 0.0000 0.0000 'International Tables Vol C Tables 4.2.6.8 and 6.1.1.4'
N N 0.0061 0.0033 'International Tables Vol C Tables 4.2.6.8 and 6.1.1.4'
O O 0.0106 0.0060 'International Tables Vol C Tables 4.2.6.8 and 6.1.1.4'

loop_
_geom_angle_atom_site_label_1
_geom_angle_atom_site_label_2
_geom_angle_atom_site_label_3
_geom_angle
_geom_angle_publ_flag
C17 N11 C12 117.8(3) no
C17 N11 C16 121.3(3) no
C12 N11 C16 119.5(2) no
O17 C17 N11 121.6(3) no
O17 C17 C18 119.9(3) no
N11 C17 C18 118.4(3) no
C131 C18 C17 113.2(3) no
C131 C18 H18C 108.9 no
C17 C18 H18C 108.9 no
C131 C18 H18B 108.9 no
C17 C18 H18B 108.9 no
H18C C18 H18B 107.7 no
C136 C131 C132 118.3(3) no
C136 C131 C18 122.3(3) no
C132 C131 C18 119.3(3) no
C133 C132 C131 121.1(3) no
C133 C132 H132 119.5 no
C131 C132 H132 119.5 no
C134 C133 C132 120.0(4) no
C134 C133 H133 120.0 no
C132 C133 H133 120.0 no
C133 C134 C135 120.1(3) no
C133 C134 H134 120.0 no
C135 C134 H134 120.0 no
C134 C135 C136 120.3(3) no
C134 C135 H135 119.8 no
C136 C135 H135 119.8 no
C131 C136 C135 120.2(3) no
C131 C136 H136 119.9 no
C135 C136 H136 119.9 no
N11 C12 C13 109.2(3) no
N11 C12 C111 112.1(3) no
C13 C12 C111 116.4(3) no
N11 C12 H12 106.1 no
C13 C12 H12 106.1 no
C111 C12 H12 106.1 no
C116 C111 C112 118.6(3) no
C116 C111 C12 118.4(3) no
C112 C111 C12 123.0(3) no
C113 C112 C111 119.9(4) no
C113 C112 H112 120.1 no
C111 C112 H112 120.1 no
C114 C113 C112 121.6(4) no
C114 C113 H113 119.2 no
C112 C113 H113 119.2 no
C113 C114 C115 119.3(4) no
C113 C114 H114 120.4 no
C115 C114 H114 120.4 no
C114 C115 C116 119.9(4) no
C114 C115 H115 120.1 no
C116 C115 H115 120.1 no
C111 C116 C115 120.8(4) no
C111 C116 H116 119.6 no
C115 C116 H116 119.6 no
C14 C13 C12 111.3(3) no
C14 C13 C137 107.7(3) no
C12 C13 C137 111.1(3) no
C14 C13 H13 108.9 no
C12 C13 H13 108.9 no
C137 C13 H13 108.9 no
C13 C137 H13A 109.5 no
C13 C137 H13B 109.5 no
H13A C137 H13B 109.5 no
C13 C137 H13C 109.5 no
H13A C137 H13C 109.5 no
H13B C137 H13C 109.5 no
O14 C14 C13 121.4(3) no
O14 C14 C15 121.3(3) no
C13 C14 C15 117.3(3) no
C14 C15 C157 110.8(3) no
C14 C15 C16 114.4(3) no
C157 C15 C16 110.5(3) no
C14 C15 H15 106.9 no
C157 C15 H15 106.9 no
C16 C15 H15 106.9 no
C15 C157 H15A 109.5 no
C15 C157 H15B 109.5 no
H15A C157 H15B 109.5 no
C15 C157 H15C 109.5 no
H15A C157 H15C 109.5 no
H15B C157 H15C 109.5 no
N11 C16 C121 112.1(3) no
N11 C16 C15 112.0(3) no
C121 C16 C15 109.0(3) no
N11 C16 H16 107.8 no
C121 C16 H16 107.8 no
C15 C16 H16 107.8 no
C122 C121 C126 118.2(3) no
C122 C121 C16 121.9(3) no
C126 C121 C16 119.8(3) no
C121 C122 C123 121.7(3) no
C121 C122 H122 119.2 no
C123 C122 H122 119.2 no
C124 C123 C122 119.7(3) no
C124 C123 H123 120.1 no
C122 C123 H123 120.1 no
C125 C124 C123 119.7(3) no
C125 C124 H124 120.2 no
C123 C124 H124 120.2 no
C124 C125 C126 120.4(3) no
C124 C125 H125 119.8 no
C126 C125 H125 119.8 no
C125 C126 C121 120.3(3) no
C125 C126 H126 119.9 no
C121 C126 H126 119.9 no
C27 N21 C22 117.7(3) no
C27 N21 C26 122.5(3) no
C22 N21 C26 119.1(2) no
O27 C27 N21 121.6(3) no
O27 C27 C28 120.8(3) no
N21 C27 C28 117.5(3) no
C231 C28 C27 113.9(3) no
C231 C28 H28A 108.8 no
C27 C28 H28A 108.8 no
C231 C28 H28B 108.8 no
C27 C28 H28B 108.8 no
H28A C28 H28B 107.7 no
C236 C231 C232 118.4(3) no
C236 C231 C28 119.6(3) no
C232 C231 C28 121.9(3) no
C233 C232 C231 120.2(3) no
C233 C232 H232 119.9 no
C231 C232 H232 119.9 no
C232 C233 C234 121.1(3) no
C232 C233 H233 119.5 no
C234 C233 H233 119.5 no
C235 C234 C233 118.9(3) no
C235 C234 H234 120.6 no
C233 C234 H234 120.6 no
C236 C235 C234 120.2(4) no
C236 C235 H235 119.9 no
C234 C235 H235 119.9 no
C235 C236 C231 121.3(3) no
C235 C236 H236 119.4 no
C231 C236 H236 119.4 no
N21 C22 C211 112.8(3) no
N21 C22 C23 109.2(3) no
C211 C22 C23 118.6(3) no
N21 C22 H22 105.0 no
C211 C22 H22 105.0 no
C23 C22 H22 105.0 no
C212 C211 C216 117.8(3) no
C212 C211 C22 124.9(3) no
C216 C211 C22 117.1(3) no
C213 C212 C211 120.4(4) no
C213 C212 H212 119.8 no
C211 C212 H212 119.8 no
C214 C213 C212 121.5(4) no
C214 C213 H213 119.3 no
C212 C213 H213 119.3 no
C213 C214 C215 119.2(4) no
C213 C214 H214 120.4 no
C215 C214 H214 120.4 no
C216 C215 C214 119.5(4) no
C216 C215 H215 120.2 no
C214 C215 H215 120.2 no
C215 C216 C211 121.5(4) no
C215 C216 H216 119.2 no
C211 C216 H216 119.2 no
C24 C23 C237 110.6(3) no
C24 C23 C22 111.2(3) no
C237 C23 C22 110.5(3) no
C24 C23 H23 108.1 no
C237 C23 H23 108.1 no
C22 C23 H23 108.1 no
C23 C237 H23C 109.5 no
C23 C237 H23B 109.5 no
H23C C237 H23B 109.5 no
C23 C237 H23A 109.5 no
H23C C237 H23A 109.5 no
H23B C237 H23A 109.5 no
O24 C24 C25 122.8(3) no
O24 C24 C23 121.5(3) no
C25 C24 C23 115.5(3) no
C24 C25 C257 111.9(3) no
C24 C25 C26 106.6(3) no
C257 C25 C26 111.4(3) no
C24 C25 H25 108.9 no
C257 C25 H25 108.9 no
C26 C25 H25 108.9 no
C25 C257 H25A 109.5 no
C25 C257 H25B 109.5 no
H25A C257 H25B 109.5 no
C25 C257 H25C 109.5 no
H25A C257 H25C 109.5 no
H25B C257 H25C 109.5 no
N21 C26 C221 113.3(3) no
N21 C26 C25 109.6(3) no
C221 C26 C25 111.8(3) no
N21 C26 H26 107.3 no
C221 C26 H26 107.3 no
C25 C26 H26 107.3 no
C222 C221 C226 118.8(3) no
C222 C221 C26 121.9(3) no
C226 C221 C26 119.2(3) no
C223 C222 C221 120.5(3) no
C223 C222 H222 119.7 no
C221 C222 H222 119.7 no
C222 C223 C224 120.7(3) no
C222 C223 H223 119.7 no
C224 C223 H223 119.7 no
C225 C224 C223 119.1(3) no
C225 C224 H224 120.4 no
C223 C224 H224 120.4 no
C224 C225 C226 120.5(3) no
C224 C225 H225 119.8 no
C226 C225 H225 119.8 no
C221 C226 C225 120.4(3) no
C221 C226 H226 119.8 no
C225 C226 H226 119.8 no

loop_
_geom_bond_atom_site_label_1
_geom_bond_atom_site_label_2
_geom_bond_distance
_geom_bond_publ_flag
N11 C17 1.365(4) no
N11 C12 1.482(4) no
N11 C16 1.485(4) no
C17 O17 1.228(4) no
C17 C18 1.520(5) no
C18 C131 1.512(5) no
C18 H18C 0.99 no
C18 H18B 0.99 no
C131 C136 1.388(5) no
C131 C132 1.391(5) no
C132 C133 1.386(5) no
C132 H132 0.95 no
C133 C134 1.369(5) no
C133 H133 0.95 no
C134 C135 1.373(5) no
C134 H134 0.95 no
C135 C136 1.395(5) no
C135 H135 0.95 no
C136 H136 0.95 no
C12 C13 1.525(4) no
C12 C111 1.528(5) no
C12 H12 1.00 no
C111 C116 1.391(5) no
C111 C112 1.393(5) no
C112 C113 1.393(5) no
C112 H112 0.95 no
C113 C114 1.360(6) no
C113 H113 0.95 no
C114 C115 1.392(6) no
C114 H114 0.95 no
C115 C116 1.395(5) no
C115 H115 0.95 no
C116 H116 0.95 no
C13 C14 1.510(5) no
C13 C137 1.536(5) no
C13 H13 1.00 no
C137 H13A 0.98 no
C137 H13B 0.98 no
C137 H13C 0.98 no
C14 O14 1.213(4) no
C14 C15 1.524(5) no
C15 C157 1.528(5) no
C15 C16 1.558(4) no
C15 H15 1.00 no
C157 H15A 0.98 no
C157 H15B 0.98 no
C157 H15C 0.98 no
C16 C121 1.519(5) no
C16 H16 1.00 no
C121 C122 1.384(5) no
C121 C126 1.396(5) no
C122 C123 1.385(5) no
C122 H122 0.95 no
C123 C124 1.385(6) no
C123 H123 0.95 no
C124 C125 1.380(6) no
C124 H124 0.95 no
C125 C126 1.396(5) no
C125 H125 0.95 no
C126 H126 0.95 no
N21 C27 1.374(4) no
N21 C22 1.477(4) no
N21 C26 1.495(4) no
C27 O27 1.230(4) no
C27 C28 1.523(5) no
C28 C231 1.503(5) no
C28 H28A 0.99 no
C28 H28B 0.99 no
C231 C236 1.389(5) no
C231 C232 1.395(5) no
C232 C233 1.383(5) no
C232 H232 0.95 no
C233 C234 1.387(5) no
C233 H233 0.95 no
C234 C235 1.386(5) no
C234 H234 0.95 no
C235 C236 1.384(5) no
C235 H235 0.95 no
C236 H236 0.95 no
C22 C211 1.523(5) no
C22 C23 1.538(5) no
C22 H22 1.00 no
C211 C212 1.389(5) no
C211 C216 1.396(5) no
C212 C213 1.386(5) no
C212 H212 0.95 no
C213 C214 1.369(6) no
C213 H213 0.95 no
C214 C215 1.390(6) no
C214 H214 0.95 no
C215 C216 1.389(5) no
C215 H215 0.95 no
C216 H216 0.95 no
C23 C24 1.515(5) no
C23 C237 1.527(5) no
C23 H23 1.00 no
C237 H23C 0.98 no
C237 H23B 0.98 no
C237 H23A 0.98 no
C24 O24 1.209(4) no
C24 C25 1.513(5) no
C25 C257 1.522(5) no
C25 C26 1.551(5) no
C25 H25 1.00 no
C257 H25A 0.98 no
C257 H25B 0.98 no
C257 H25C 0.98 no
C26 C221 1.525(5) no
C26 H26 1.00 no
C221 C222 1.390(5) no
C221 C226 1.391(5) no
C222 C223 1.382(5) no
C222 H222 0.95 no
C223 C224 1.389(6) no
C223 H223 0.95 no
C224 C225 1.381(5) no
C224 H224 0.95 no
C225 C226 1.392(5) no
C225 H225 0.95 no
C226 H226 0.95 no

loop_
_geom_hbond_atom_site_label_D
_geom_hbond_atom_site_label_H
_geom_hbond_atom_site_label_A
_geom_hbond_site_symmetry_A
_geom_hbond_distance_DH
_geom_hbond_distance_HA
_geom_hbond_distance_DA
_geom_hbond_angle_DHA
_geom_hbond_publ_flag
C16 H16 O27 . 1.00 2.34 3.342(4) 174 y
C132 H132 O27 . 0.95 2.59 3.482(4) 156 y
C26 H26 O17 1_655 1.00 2.35 3.343(4) 172 y
C28 H28B O17 1_655 0.99 2.48 3.398(4) 153 y
C212 H212 O14 2_665 0.95 2.41 3.339(5) 164 y
C222 H222 Cg1 . 0.95 2.97 3.902(4) 169 y
C123 H123 Cg2 1_465 0.95 2.92 3.849(4) 166 y

loop_
_geom_torsion_atom_site_label_1
_geom_torsion_atom_site_label_2
_geom_torsion_atom_site_label_3
_geom_torsion_atom_site_label_4
_geom_torsion
_geom_torsion_publ_flag
C12 N11 C17 O17 -8.8(5) no
C16 N11 C17 O17 -175.5(3) no
C12 N11 C17 C18 174.7(3) no
C16 N11 C17 C18 8.0(4) no
O17 C17 C18 C131 31.7(5) no
N11 C17 C18 C131 -151.7(3) no
C17 C18 C131 C136 -89.7(4) no
C17 C18 C131 C132 91.5(4) no
C136 C131 C132 C133 0.2(5) no
C18 C131 C132 C133 179.1(3) no
C131 C132 C133 C134 -1.2(6) no
C132 C133 C134 C135 0.5(6) no
C133 C134 C135 C136 1.1(6) no
C132 C131 C136 C135 1.4(5) no
C18 C131 C136 C135 -177.4(3) no
C134 C135 C136 C131 -2.1(5) no
C17 N11 C12 C13 -117.6(3) no
C16 N11 C12 C13 49.3(4) no
C17 N11 C12 C111 111.9(3) no
C16 N11 C12 C111 -81.2(3) y
N11 C12 C111 C116 -58.2(4) no
C13 C12 C111 C116 175.0(3) no
N11 C12 C111 C112 121.3(3) no
C13 C12 C111 C112 -5.4(5) no
C116 C111 C112 C113 1.8(5) no
C12 C111 C112 C113 -177.7(3) no
C111 C112 C113 C114 -0.5(6) no
C112 C113 C114 C115 -1.3(6) no
C113 C114 C115 C116 1.6(6) no
C112 C111 C116 C115 -1.5(5) no
C12 C111 C116 C115 178.1(3) no
C114 C115 C116 C111 -0.2(6) no
N11 C12 C13 C14 -58.3(3) no
C111 C12 C13 C14 69.9(4) no
N11 C12 C13 C137 61.7(4) y
C111 C12 C13 C137 -170.1(3) no
C12 C13 C14 O14 -160.7(3) no
C137 C13 C14 O14 77.3(4) no
C12 C13 C14 C15 19.6(4) no
C137 C13 C14 C15 -102.4(3) no
O14 C14 C15 C157 -24.3(5) no
C13 C14 C15 C157 155.4(3) no
O14 C14 C15 C16 -150.0(3) no
C13 C14 C15 C16 29.7(4) no
C17 N11 C16 C121 -70.6(4) no
C12 N11 C16 C121 123.0(3) y
C17 N11 C16 C15 166.5(3) no
C12 N11 C16 C15 0.1(4) no
C14 C15 C16 N11 -39.9(4) no
N11 C16 C15 C157 -165.7(3) y
C14 C15 C16 C121 -164.6(3) no
C157 C15 C16 C121 69.6(3) no
N11 C16 C121 C122 -43.6(4) no
C15 C16 C121 C122 81.1(4) no
N11 C16 C121 C126 138.3(3) no
C15 C16 C121 C126 -97.1(3) no
C126 C121 C122 C123 -0.8(5) no
C16 C121 C122 C123 -179.0(3) no
C121 C122 C123 C124 1.2(5) no
C122 C123 C124 C125 -0.6(5) no
C123 C124 C125 C126 -0.4(5) no
C124 C125 C126 C121 0.8(5) no
C122 C121 C126 C125 -0.2(5) no
C16 C121 C126 C125 178.0(3) no
C22 N21 C27 O27 5.8(5) no
C26 N21 C27 O27 176.4(3) no
C22 N21 C27 C28 -176.6(3) no
C26 N21 C27 C28 -6.0(4) no
O27 C27 C28 C231 -22.4(5) no
N21 C27 C28 C231 160.0(3) no
C27 C28 C231 C236 -104.7(4) no
C27 C28 C231 C232 79.4(4) no
C236 C231 C232 C233 -0.5(5) no
C28 C231 C232 C233 175.4(3) no
C231 C232 C233 C234 -0.1(5) no
C232 C233 C234 C235 0.5(5) no
C233 C234 C235 C236 -0.2(6) no
C234 C235 C236 C231 -0.4(6) no
C232 C231 C236 C235 0.8(5) no
C28 C231 C236 C235 -175.2(3) no
C27 N21 C22 C211 -109.3(3) no
C26 N21 C22 C211 79.8(3) y
C27 N21 C22 C23 116.6(3) no
C26 N21 C22 C23 -54.3(4) no
N21 C22 C211 C212 -127.1(3) no
C23 C22 C211 C212 2.3(5) no
N21 C22 C211 C216 56.1(4) no
C23 C22 C211 C216 -174.5(3) no
C216 C211 C212 C213 1.2(5) no
C22 C211 C212 C213 -175.7(3) no
C211 C212 C213 C214 -0.5(6) no
C212 C213 C214 C215 -0.7(6) no
C213 C214 C215 C216 1.1(6) no
C214 C215 C216 C211 -0.4(5) no
C212 C211 C216 C215 -0.7(5) no
C22 C211 C216 C215 176.4(3) no
N21 C22 C23 C24 42.2(4) no
C211 C22 C23 C24 -88.9(3) no
N21 C22 C23 C237 -81.1(3) y
C211 C22 C23 C237 147.9(3) no
C237 C23 C24 O24 -38.3(5) no
C22 C23 C24 O24 -161.5(3) no
C237 C23 C24 C25 136.9(3) no
C22 C23 C24 C25 13.7(4) no
O24 C24 C25 C257 -8.6(5) no
C23 C24 C25 C257 176.3(3) no
O24 C24 C25 C26 113.5(4) no
C23 C24 C25 C26 -61.6(4) no
C27 N21 C26 C221 69.8(4) no
C22 N21 C26 C221 -119.8(3) y
C27 N21 C26 C25 -164.6(3) no
C22 N21 C26 C25 5.8(4) no
C24 C25 C26 N21 49.9(3) no
N21 C26 C25 C257 172.3(3) y
C24 C25 C26 C221 176.4(3) no
C257 C25 C26 C221 -61.2(4) no
N21 C26 C221 C222 56.9(4) no
C25 C26 C221 C222 -67.5(4) no
N21 C26 C221 C226 -124.4(3) no
C25 C26 C221 C226 111.2(3) no
C226 C221 C222 C223 1.8(5) no
C26 C221 C222 C223 -179.6(3) no
C221 C222 C223 C224 -0.2(6) no
C222 C223 C224 C225 -1.4(6) no
C223 C224 C225 C226 1.4(5) no
C222 C221 C226 C225 -1.8(5) no
C26 C221 C226 C225 179.6(3) no
C224 C225 C226 C221 0.2(5) no
